data_2231717
loop_
_publ_author_name
'Seo, Pil Ja'
'Choi, Hong Dae'
'Son, Byeng Wha'
'Lee, Uk'

_publ_section_title
;
 3-(3-Fluorophenylsulfinyl)-2,4,5,6-tetramethyl-1-benzofuran
;
_journal_coeditor_code VM2116
_journal_issue 9
_journal_name_full 'Acta Crystallographica Section E'
_journal_page_first o2327
_journal_paper_doi 10.1107/S1600536811032077
_journal_volume 67
_journal_year 2011
_chemical_formula_iupac 'C18 H17 F O2 S'
_chemical_formula_moiety 'C18 H17 F O2 S'
_chemical_formula_sum 'C18 H17 F O2 S'
_chemical_formula_weight 316.38
_chemical_name_systematic
;
3-(3-Fluorophenylsulfinyl)-2,4,5,6-tetramethyl-1-benzofuran
;
_space_group_IT_number 2
_symmetry_cell_setting triclinic
_symmetry_space_group_name_Hall '-P 1'
_symmetry_space_group_name_H-M 'P -1'
_atom_sites_solution_hydrogens difmap
_atom_sites_solution_primary direct
_atom_sites_solution_secondary difmap
_cell_angle_alpha 93.089(9)
_cell_angle_beta 104.812(9)
_cell_angle_gamma 103.368(9)
_cell_formula_units_Z 2
_cell_length_a 8.1631(13)
_cell_length_b 9.2105(14)
_cell_length_c 10.9837(18)
_cell_measurement_reflns_used 4936
_cell_measurement_temperature 173(2)
_cell_measurement_theta_max 27.85
_cell_measurement_theta_min 2.81
_cell_volume 771.1(2)
_computing_cell_refinement '<i>SAINT</i> (Bruker, 2009)'
_computing_data_collection '<i>APEX2</i> (Bruker, 2009)'
_computing_data_reduction '<i>SAINT</i> (Bruker, 2009)'
_computing_molecular_graphics '<i>ORTEP-3</i> (Farrugia, 1997) and <i>DIAMOND</i> (Brandenburg, 1998)'
_computing_publication_material '<i>SHELXL97</i> (Sheldrick, 2008)'
_computing_structure_refinement '<i>SHELXL97</i> (Sheldrick, 2008)'
_computing_structure_solution '<i>SHELXS97</i> (Sheldrick, 2008)'
_diffrn_ambient_temperature 173(2)
_diffrn_detector_area_resol_mean 10.0
_diffrn_measured_fraction_theta_full 0.983
_diffrn_measured_fraction_theta_max 0.983
_diffrn_measurement_device_type 'Bruker SMART APEXII CCD'
_diffrn_measurement_method '\f and \w'
_diffrn_radiation_monochromator 'graphite multilayer'
_diffrn_radiation_source 'rotating anode'
_diffrn_radiation_type MoK\a
_diffrn_radiation_wavelength 0.71073
_diffrn_reflns_av_R_equivalents 0.0327
_diffrn_reflns_av_sigmaI/netI 0.0363
_diffrn_reflns_limit_h_max 10
_diffrn_reflns_limit_h_min -10
_diffrn_reflns_limit_k_max 12
_diffrn_reflns_limit_k_min -12
_diffrn_reflns_limit_l_max 14
_diffrn_reflns_limit_l_min -14
_diffrn_reflns_number 13358
_diffrn_reflns_theta_full 28.52
_diffrn_reflns_theta_max 28.52
_diffrn_reflns_theta_min 1.93
_diffrn_standards_number 0
_exptl_absorpt_coefficient_mu 0.225
_exptl_absorpt_correction_T_max 0.9439
_exptl_absorpt_correction_T_min 0.9255
_exptl_absorpt_correction_type multi-scan
_exptl_absorpt_process_details '(SADABS; Bruker, 2009)'
_exptl_crystal_colour colourless
_exptl_crystal_density_diffrn 1.363
_exptl_crystal_density_method 'not measured'
_exptl_crystal_description block
_exptl_crystal_F_000 332
_exptl_crystal_size_max 0.35
_exptl_crystal_size_mid 0.29
_exptl_crystal_size_min 0.26
_refine_diff_density_max 0.488
_refine_diff_density_min -0.344
_refine_ls_extinction_method none
_refine_ls_goodness_of_fit_ref 1.059
_refine_ls_hydrogen_treatment constr
_refine_ls_matrix_type full
_refine_ls_number_parameters 203
_refine_ls_number_reflns 3851
_refine_ls_number_restraints 0
_refine_ls_restrained_S_all 1.059
_refine_ls_R_factor_all 0.0667
_refine_ls_R_factor_gt 0.0458
_refine_ls_shift/su_max 0.000
_refine_ls_shift/su_mean 0.000
_refine_ls_structure_factor_coef Fsqd
_refine_ls_weighting_details 'calc w=1/[\s^2^(Fo^2^)+(0.0623P)^2^+0.2521P] where P=(Fo^2^+2Fc^2^)/3'
_refine_ls_weighting_scheme calc
_refine_ls_wR_factor_gt 0.1184
_refine_ls_wR_factor_ref 0.1313
_reflns_number_gt 2949
_reflns_number_total 3851
_reflns_threshold_expression I>2\s(I)
_cod_data_source_file vm2116.cif
_cod_data_source_block I
_cod_database_code 2231717
_cod_database_fobs_code 2231717

loop_
_symmetry_equiv_pos_as_xyz
'x, y, z'
'-x, -y, -z'

loop_
_atom_site_type_symbol
_atom_site_label
_atom_site_fract_x
_atom_site_fract_y
_atom_site_fract_z
_atom_site_U_iso_or_equiv
_atom_site_adp_type
_atom_site_calc_flag
_atom_site_refinement_flags
_atom_site_occupancy
_atom_site_symmetry_multiplicity
S S1 0.72575(6) 0.17448(5) 0.11804(5) 0.03550(15) Uani d . 1 2
O O1 0.79125(18) 0.60446(14) 0.10097(13) 0.0397(3) Uani d . 1 2
O O2 0.84594(17) 0.11260(15) 0.21415(15) 0.0468(4) Uani d . 1 2
F F1 0.2895(2) -0.15422(17) 0.30881(14) 0.0714(4) Uani d . 1 2
C C1 0.7609(2) 0.36974(19) 0.15447(18) 0.0326(4) Uani d . 1 2
C C2 0.7692(2) 0.46866(18) 0.26657(17) 0.0308(4) Uani d . 1 2
C C3 0.7630(2) 0.45329(19) 0.39109(17) 0.0328(4) Uani d . 1 2
C C4 0.7669(2) 0.5822(2) 0.46760(18) 0.0373(4) Uani d . 1 2
C C5 0.7842(2) 0.7238(2) 0.42159(19) 0.0383(4) Uani d . 1 2
C C6 0.7966(2) 0.7392(2) 0.29960(19) 0.0376(4) Uani d . 1 2
H H6 0.8108 0.8340 0.2681 0.045 Uiso calc R 1 2
C C7 0.7872(2) 0.6100(2) 0.22591(17) 0.0339(4) Uani d . 1 2
C C8 0.7739(3) 0.4571(2) 0.06027(19) 0.0378(4) Uani d . 1 2
C C9 0.7545(3) 0.3039(2) 0.44198(19) 0.0435(5) Uani d . 1 2
H H9A 0.6354 0.2603 0.4472 0.065 Uiso calc R 1 2
H H9B 0.8369 0.3183 0.5267 0.065 Uiso calc R 1 2
H H9C 0.7858 0.2359 0.3851 0.065 Uiso calc R 1 2
C C10 0.7545(3) 0.5700(3) 0.6016(2) 0.0526(5) Uani d . 1 2
H H10A 0.8724 0.5994 0.6605 0.079 Uiso calc R 1 2
H H10B 0.6979 0.4661 0.6090 0.079 Uiso calc R 1 2
H H10C 0.6852 0.6368 0.6222 0.079 Uiso calc R 1 2
C C11 0.7909(3) 0.8623(2) 0.5049(2) 0.0516(5) Uani d . 1 2
H H11A 0.8131 0.9508 0.4601 0.077 Uiso calc R 1 2
H H11B 0.8852 0.8748 0.5835 0.077 Uiso calc R 1 2
H H11C 0.6788 0.8511 0.5251 0.077 Uiso calc R 1 2
C C12 0.7644(3) 0.4258(3) -0.0756(2) 0.0547(6) Uani d . 1 2
H H12A 0.7929 0.3297 -0.0900 0.082 Uiso calc R 1 2
H H12B 0.8484 0.5064 -0.0988 0.082 Uiso calc R 1 2
H H12C 0.6458 0.4205 -0.1278 0.082 Uiso calc R 1 2
C C13 0.5135(2) 0.11544(18) 0.14512(17) 0.0316(4) Uani d . 1 2
C C14 0.3797(2) 0.1754(2) 0.0829(2) 0.0395(4) Uani d . 1 2
H H14 0.4004 0.2516 0.0297 0.047 Uiso calc R 1 2
C C15 0.2153(3) 0.1225(2) 0.0995(2) 0.0475(5) Uani d . 1 2
H H15 0.1225 0.1637 0.0578 0.057 Uiso calc R 1 2
C C16 0.1836(3) 0.0112(2) 0.1754(2) 0.0467(5) Uani d . 1 2
H H16 0.0703 -0.0248 0.1869 0.056 Uiso calc R 1 2
C C17 0.3193(3) -0.0457(2) 0.23361(19) 0.0423(5) Uani d . 1 2
C C18 0.4854(2) 0.0028(2) 0.22066(18) 0.0373(4) Uani d . 1 2
H H18 0.5773 -0.0396 0.2621 0.045 Uiso calc R 1 2

loop_
_atom_site_aniso_label
_atom_site_aniso_U_11
_atom_site_aniso_U_22
_atom_site_aniso_U_33
_atom_site_aniso_U_12
_atom_site_aniso_U_13
_atom_site_aniso_U_23
S1 0.0347(3) 0.0348(2) 0.0412(3) 0.01320(17) 0.0138(2) 0.00494(18)
O1 0.0531(8) 0.0371(6) 0.0327(7) 0.0133(6) 0.0154(6) 0.0119(5)
O2 0.0366(8) 0.0456(7) 0.0624(10) 0.0214(6) 0.0101(7) 0.0107(7)
F1 0.0838(10) 0.0742(9) 0.0614(10) 0.0083(8) 0.0357(8) 0.0279(7)
C1 0.0318(9) 0.0349(8) 0.0336(10) 0.0104(7) 0.0110(7) 0.0079(7)
C2 0.0281(9) 0.0345(8) 0.0320(9) 0.0106(7) 0.0088(7) 0.0083(7)
C3 0.0281(9) 0.0390(9) 0.0311(10) 0.0087(7) 0.0064(7) 0.0092(7)
C4 0.0315(9) 0.0481(10) 0.0319(10) 0.0097(8) 0.0085(8) 0.0062(8)
C5 0.0332(10) 0.0421(9) 0.0378(11) 0.0117(7) 0.0059(8) 0.0003(8)
C6 0.0375(10) 0.0340(8) 0.0418(11) 0.0118(7) 0.0086(8) 0.0084(8)
C7 0.0348(9) 0.0391(9) 0.0303(10) 0.0126(7) 0.0094(7) 0.0101(7)
C8 0.0414(10) 0.0394(9) 0.0353(10) 0.0100(8) 0.0148(8) 0.0074(8)
C9 0.0498(12) 0.0447(10) 0.0348(11) 0.0090(9) 0.0100(9) 0.0140(8)
C10 0.0584(14) 0.0648(13) 0.0352(12) 0.0138(11) 0.0156(10) 0.0055(10)
C11 0.0556(13) 0.0496(11) 0.0490(13) 0.0177(10) 0.0117(10) -0.0052(10)
C12 0.0732(16) 0.0562(12) 0.0380(12) 0.0125(11) 0.0243(11) 0.0084(10)
C13 0.0321(9) 0.0322(8) 0.0314(9) 0.0108(7) 0.0080(7) 0.0023(7)
C14 0.0364(10) 0.0382(9) 0.0441(11) 0.0140(7) 0.0065(8) 0.0086(8)
C15 0.0349(11) 0.0521(11) 0.0553(14) 0.0178(9) 0.0066(9) 0.0040(10)
C16 0.0370(11) 0.0538(11) 0.0494(13) 0.0074(9) 0.0176(9) -0.0037(10)
C17 0.0529(12) 0.0418(10) 0.0329(10) 0.0066(8) 0.0181(9) 0.0045(8)
C18 0.0417(11) 0.0391(9) 0.0332(10) 0.0147(8) 0.0092(8) 0.0080(8)

loop_
_atom_type_symbol
_atom_type_description
_atom_type_scat_dispersion_real
_atom_type_scat_dispersion_imag
_atom_type_scat_source
C C 0.0033 0.0016 'International Tables Vol C Tables 4.2.6.8 and 6.1.1.4'
H H 0.0000 0.0000 'International Tables Vol C Tables 4.2.6.8 and 6.1.1.4'
O O 0.0106 0.0060 'International Tables Vol C Tables 4.2.6.8 and 6.1.1.4'
S S 0.1246 0.1234 'International Tables Vol C Tables 4.2.6.8 and 6.1.1.4'
F F 0.0171 0.0103 'International Tables Vol C Tables 4.2.6.8 and 6.1.1.4'

loop_
_geom_angle_atom_site_label_1
_geom_angle_atom_site_label_2
_geom_angle_atom_site_label_3
_geom_angle
O2 S1 C1 111.56(8)
O2 S1 C13 106.31(9)
C1 S1 C13 98.37(8)
C8 O1 C7 106.59(14)
C8 C1 C2 107.14(15)
C8 C1 S1 117.83(14)
C2 C1 S1 134.88(14)
C7 C2 C3 119.02(16)
C7 C2 C1 103.97(15)
C3 C2 C1 137.01(16)
C2 C3 C4 117.74(16)
C2 C3 C9 120.95(16)
C4 C3 C9 121.30(17)
C3 C4 C5 121.10(17)
C3 C4 C10 119.64(18)
C5 C4 C10 119.26(18)
C6 C5 C4 120.82(17)
C6 C5 C11 118.33(18)
C4 C5 C11 120.85(19)
C7 C6 C5 116.64(17)
C7 C6 H6 121.7
C5 C6 H6 121.7
C6 C7 O1 124.15(16)
C6 C7 C2 124.60(17)
O1 C7 C2 111.23(15)
C1 C8 O1 111.06(16)
C1 C8 C12 133.92(18)
O1 C8 C12 114.94(17)
C3 C9 H9A 109.5
C3 C9 H9B 109.5
H9A C9 H9B 109.5
C3 C9 H9C 109.5
H9A C9 H9C 109.5
H9B C9 H9C 109.5
C4 C10 H10A 109.5
C4 C10 H10B 109.5
H10A C10 H10B 109.5
C4 C10 H10C 109.5
H10A C10 H10C 109.5
H10B C10 H10C 109.5
C5 C11 H11A 109.5
C5 C11 H11B 109.5
H11A C11 H11B 109.5
C5 C11 H11C 109.5
H11A C11 H11C 109.5
H11B C11 H11C 109.5
C8 C12 H12A 109.5
C8 C12 H12B 109.5
H12A C12 H12B 109.5
C8 C12 H12C 109.5
H12A C12 H12C 109.5
H12B C12 H12C 109.5
C18 C13 C14 121.52(17)
C18 C13 S1 118.72(14)
C14 C13 S1 119.58(14)
C13 C14 C15 118.69(19)
C13 C14 H14 120.7
C15 C14 H14 120.7
C16 C15 C14 121.15(19)
C16 C15 H15 119.4
C14 C15 H15 119.4
C17 C16 C15 118.01(19)
C17 C16 H16 121.0
C15 C16 H16 121.0
F1 C17 C16 118.40(19)
F1 C17 C18 118.29(19)
C16 C17 C18 123.3(2)
C17 C18 C13 117.31(18)
C17 C18 H18 121.3
C13 C18 H18 121.3

loop_
_geom_bond_atom_site_label_1
_geom_bond_atom_site_label_2
_geom_bond_distance
S1 O2 1.4818(14)
S1 C1 1.7613(17)
S1 C13 1.7975(18)
O1 C8 1.369(2)
O1 C7 1.380(2)
F1 C17 1.349(2)
C1 C8 1.355(3)
C1 C2 1.469(2)
C2 C7 1.387(2)
C2 C3 1.395(2)
C3 C4 1.406(3)
C3 C9 1.507(3)
C4 C5 1.414(3)
C4 C10 1.509(3)
C5 C6 1.382(3)
C5 C11 1.511(3)
C6 C7 1.378(2)
C6 H6 0.9500
C8 C12 1.484(3)
C9 H9A 0.9800
C9 H9B 0.9800
C9 H9C 0.9800
C10 H10A 0.9800
C10 H10B 0.9800
C10 H10C 0.9800
C11 H11A 0.9800
C11 H11B 0.9800
C11 H11C 0.9800
C12 H12A 0.9800
C12 H12B 0.9800
C12 H12C 0.9800
C13 C18 1.378(3)
C13 C14 1.379(2)
C14 C15 1.380(3)
C14 H14 0.9500
C15 C16 1.376(3)
C15 H15 0.9500
C16 C17 1.362(3)
C16 H16 0.9500
C17 C18 1.373(3)
C18 H18 0.9500

loop_
_geom_hbond_atom_site_label_D
_geom_hbond_atom_site_label_H
_geom_hbond_atom_site_label_A
_geom_hbond_site_symmetry_A
_geom_hbond_distance_DH
_geom_hbond_distance_HA
_geom_hbond_distance_DA
_geom_hbond_angle_DHA
C14 H14 O1 2_665 0.95 2.51 3.232(2) 133.3
C16 H16 O2 1_455 0.95 2.52 3.224(2) 130.9

loop_
_geom_torsion_atom_site_label_1
_geom_torsion_atom_site_label_2
_geom_torsion_atom_site_label_3
_geom_torsion_atom_site_label_4
_geom_torsion
O2 S1 C1 C8 132.60(15)
C13 S1 C1 C8 -116.10(16)
O2 S1 C1 C2 -52.5(2)
C13 S1 C1 C2 58.80(19)
C8 C1 C2 C7 -0.08(19)
S1 C1 C2 C7 -175.35(15)
C8 C1 C2 C3 179.6(2)
S1 C1 C2 C3 4.3(3)
C7 C2 C3 C4 3.0(2)
C1 C2 C3 C4 -176.65(18)
C7 C2 C3 C9 -176.26(17)
C1 C2 C3 C9 4.1(3)
C2 C3 C4 C5 -2.6(3)
C9 C3 C4 C5 176.59(18)
C2 C3 C4 C10 178.03(17)
C9 C3 C4 C10 -2.7(3)
C3 C4 C5 C6 0.4(3)
C10 C4 C5 C6 179.75(18)
C3 C4 C5 C11 -179.15(17)
C10 C4 C5 C11 0.2(3)
C4 C5 C6 C7 1.4(3)
C11 C5 C6 C7 -179.02(17)
C5 C6 C7 O1 177.67(17)
C5 C6 C7 C2 -1.0(3)
C8 O1 C7 C6 -178.27(17)
C8 O1 C7 C2 0.6(2)
C3 C2 C7 C6 -1.2(3)
C1 C2 C7 C6 178.53(17)
C3 C2 C7 O1 179.95(15)
C1 C2 C7 O1 -0.31(19)
C2 C1 C8 O1 0.4(2)
S1 C1 C8 O1 176.66(12)
C2 C1 C8 C12 -176.0(2)
S1 C1 C8 C12 0.3(3)
C7 O1 C8 C1 -0.6(2)
C7 O1 C8 C12 176.51(17)
O2 S1 C13 C18 -14.81(17)
C1 S1 C13 C18 -130.29(15)
O2 S1 C13 C14 169.93(14)
C1 S1 C13 C14 54.46(16)
C18 C13 C14 C15 1.3(3)
S1 C13 C14 C15 176.42(15)
C13 C14 C15 C16 -0.6(3)
C14 C15 C16 C17 -0.2(3)
C15 C16 C17 F1 179.61(18)
C15 C16 C17 C18 0.3(3)
F1 C17 C18 C13 -178.93(17)
C16 C17 C18 C13 0.4(3)
C14 C13 C18 C17 -1.2(3)
S1 C13 C18 C17 -176.35(13)
